data_2212295
loop_
_publ_author_name
'Wardell, Solange M. S. V.'
'Wardell, James L.'
'Low, John N.'
'Glidewell, Christopher'

_publ_section_title
;
 Acetone 2-nitrophenylhydrazone
;
_journal_coeditor_code LH2298
_journal_issue 2
_journal_name_full 'Acta Crystallographica Section E'
_journal_page_first o970
_journal_page_last o971
_journal_paper_doi 10.1107/S1600536807003509
_journal_volume 63
_journal_year 2007
_chemical_formula_iupac 'C9 H11 N3 O2'
_chemical_formula_moiety 'C9 H11 N3 O2'
_chemical_formula_sum 'C9 H11 N3 O2'
_chemical_formula_weight 193.21
_chemical_name_systematic
;
Acetone 2-nitrophenylhydrazone
;
_space_group_IT_number 14
_symmetry_cell_setting monoclinic
_symmetry_space_group_name_Hall '-P 2ybc'
_symmetry_space_group_name_H-M 'P 1 21/c 1'
_atom_sites_solution_hydrogens geom
_atom_sites_solution_primary direct
_atom_sites_solution_secondary difmap
_cell_angle_alpha 90.00
_cell_angle_beta 92.208(4)
_cell_angle_gamma 90.00
_cell_formula_units_Z 4
_cell_length_a 3.8451(2)
_cell_length_b 11.4926(8)
_cell_length_c 21.3214(13)
_cell_measurement_reflns_used 2040
_cell_measurement_temperature 120(2)
_cell_measurement_theta_max 27.48
_cell_measurement_theta_min 2.91
_cell_volume 941.50(10)
_computing_cell_refinement 'DENZO (Otwinowski & Minor, 1997) and COLLECT'
_computing_data_collection 'COLLECT (Nonius, 1999)'
_computing_data_reduction 'DENZO and COLLECT'
_computing_molecular_graphics 'PLATON (Spek, 2003)'
_computing_publication_material 'SHELXL97 and PRPKAPPA (Ferguson, 1999)'
_computing_structure_refinement 'OSCAIL (McArdle, 2003) and SHELXL97 (Sheldrick, 1997)'
_computing_structure_solution 'FLIPPER (Oszl\'anyi & S\"ut\>o, 2004, 2005; Spek, 2003)'
_diffrn_ambient_temperature 120(2)
_diffrn_detector_area_resol_mean 9.091
_diffrn_measured_fraction_theta_full 0.981
_diffrn_measured_fraction_theta_max 0.955
_diffrn_measurement_device_type 'Bruker Nonius KappaCCD area-detector'
_diffrn_measurement_method '\f and \w'
_diffrn_radiation_monochromator graphite
_diffrn_radiation_source 'Bruker Nonius FR591 rotating anode'
_diffrn_radiation_type 'Mo K\a'
_diffrn_radiation_wavelength 0.71073
_diffrn_reflns_av_R_equivalents 0.0463
_diffrn_reflns_av_sigmaI/netI 0.0386
_diffrn_reflns_limit_h_max 4
_diffrn_reflns_limit_h_min -3
_diffrn_reflns_limit_k_max 14
_diffrn_reflns_limit_k_min -14
_diffrn_reflns_limit_l_max 27
_diffrn_reflns_limit_l_min -27
_diffrn_reflns_number 10829
_diffrn_reflns_theta_full 25.00
_diffrn_reflns_theta_max 27.77
_diffrn_reflns_theta_min 3.37
_diffrn_standards_decay_% 0
_diffrn_standards_number 0
_exptl_absorpt_coefficient_mu 0.099
_exptl_absorpt_correction_T_max 0.996
_exptl_absorpt_correction_T_min 0.971
_exptl_absorpt_correction_type multi-scan
_exptl_absorpt_process_details '(SADABS; Sheldrick, 2003)'
_exptl_crystal_colour orange
_exptl_crystal_density_diffrn 1.363
_exptl_crystal_density_method 'not measured'
_exptl_crystal_description plate
_exptl_crystal_F_000 408
_exptl_crystal_size_max 0.40
_exptl_crystal_size_mid 0.04
_exptl_crystal_size_min 0.04
_refine_diff_density_max 0.239
_refine_diff_density_min -0.252
_refine_ls_extinction_method none
_refine_ls_goodness_of_fit_ref 1.057
_refine_ls_hydrogen_treatment constr
_refine_ls_matrix_type full
_refine_ls_number_parameters 129
_refine_ls_number_reflns 2104
_refine_ls_number_restraints 0
_refine_ls_restrained_S_all 1.057
_refine_ls_R_factor_all 0.0678
_refine_ls_R_factor_gt 0.0538
_refine_ls_shift/su_max 0.000
_refine_ls_shift/su_mean 0.000
_refine_ls_structure_factor_coef Fsqd
_refine_ls_weighting_details 'w = 1/[\s^2^(Fo^2^)+(0.0854P)^2^+0.2667P] where P=(Fo^2^+2Fc^2^)/3'
_refine_ls_weighting_scheme calc
_refine_ls_wR_factor_gt 0.1427
_refine_ls_wR_factor_ref 0.1531
_reflns_number_gt 1738
_reflns_number_total 2104
_reflns_threshold_expression I>2\s(I)
_cod_data_source_file lh2298.cif
_cod_data_source_block I
_cod_original_sg_symbol_H-M 'P 21/c'
_cod_database_code 2212295
_cod_database_fobs_code 2212295

loop_
_symmetry_equiv_pos_as_xyz
'x, y, z'
'-x, y+1/2, -z+1/2'
'-x, -y, -z'
'x, -y+1/2, z+1/2'

loop_
_atom_site_type_symbol
_atom_site_label
_atom_site_fract_x
_atom_site_fract_y
_atom_site_fract_z
_atom_site_U_iso_or_equiv
_atom_site_adp_type
_atom_site_calc_flag
_atom_site_refinement_flags
_atom_site_occupancy
C C1 0.3793(4) 0.68934(13) 0.08125(6) 0.0202(3) Uani d . 1
N N1 0.5144(3) 0.63071(11) 0.13218(5) 0.0230(3) Uani d . 1
N N2 0.5246(3) 0.51069(11) 0.13215(6) 0.0239(3) Uani d . 1
C C7 0.6772(4) 0.46464(14) 0.18091(7) 0.0250(4) Uani d . 1
C C8 0.6941(4) 0.33459(14) 0.18324(8) 0.0328(4) Uani d . 1
C C9 0.8357(4) 0.53242(15) 0.23532(7) 0.0304(4) Uani d . 1
C C2 0.3832(4) 0.81231(13) 0.07662(6) 0.0211(3) Uani d . 1
N N21 0.5444(3) 0.88451(12) 0.12460(6) 0.0265(3) Uani d . 1
O O21 0.6846(3) 0.83762(10) 0.17212(5) 0.0328(3) Uani d . 1
O O22 0.5455(3) 0.99053(10) 0.11794(6) 0.0402(4) Uani d . 1
C C3 0.2387(4) 0.86983(13) 0.02377(7) 0.0235(3) Uani d . 1
C C4 0.0882(4) 0.80780(13) -0.02496(7) 0.0242(3) Uani d . 1
C C5 0.0830(4) 0.68637(13) -0.02143(7) 0.0236(3) Uani d . 1
C C6 0.2246(4) 0.62841(13) 0.03000(6) 0.0221(3) Uani d . 1
H H1 0.5953 0.6695 0.1652 0.028 Uiso calc R 1
H H8A 0.5712 0.3022 0.1461 0.049 Uiso calc R 1
H H8B 0.5843 0.3068 0.2212 0.049 Uiso calc R 1
H H8C 0.9380 0.3096 0.1840 0.049 Uiso calc R 1
H H9A 0.9952 0.5912 0.2196 0.046 Uiso calc R 1
H H9B 0.9643 0.4793 0.2637 0.046 Uiso calc R 1
H H9C 0.6509 0.5708 0.2580 0.046 Uiso calc R 1
H H3 0.2451 0.9524 0.0218 0.028 Uiso calc R 1
H H4 -0.0111 0.8467 -0.0606 0.029 Uiso calc R 1
H H5 -0.0203 0.6430 -0.0552 0.028 Uiso calc R 1
H H6 0.2179 0.5458 0.0310 0.027 Uiso calc R 1

loop_
_atom_site_aniso_label
_atom_site_aniso_U_11
_atom_site_aniso_U_22
_atom_site_aniso_U_33
_atom_site_aniso_U_12
_atom_site_aniso_U_13
_atom_site_aniso_U_23
C1 0.0194(8) 0.0240(8) 0.0176(7) 0.0006(5) 0.0030(5) 0.0011(5)
N1 0.0290(7) 0.0222(7) 0.0175(6) -0.0002(5) -0.0029(5) 0.0002(5)
N2 0.0262(7) 0.0227(7) 0.0230(6) 0.0020(5) 0.0031(5) 0.0040(5)
C7 0.0206(8) 0.0313(9) 0.0234(7) 0.0036(6) 0.0037(5) 0.0059(6)
C8 0.0344(9) 0.0314(9) 0.0329(9) 0.0080(7) 0.0063(6) 0.0104(7)
C9 0.0279(9) 0.0398(10) 0.0234(8) 0.0042(6) -0.0026(6) 0.0066(6)
C2 0.0210(8) 0.0243(8) 0.0181(7) -0.0019(5) 0.0022(5) -0.0017(5)
N21 0.0326(8) 0.0252(7) 0.0220(6) -0.0041(5) 0.0030(5) -0.0017(5)
O21 0.0411(7) 0.0343(7) 0.0222(6) -0.0054(5) -0.0076(5) -0.0015(4)
O22 0.0629(9) 0.0230(6) 0.0342(7) -0.0086(5) -0.0040(6) -0.0025(5)
C3 0.0238(8) 0.0230(8) 0.0240(7) 0.0006(5) 0.0042(5) 0.0027(5)
C4 0.0240(8) 0.0278(8) 0.0207(7) 0.0028(6) 0.0007(5) 0.0058(6)
C5 0.0234(8) 0.0277(8) 0.0196(7) -0.0020(6) -0.0012(5) -0.0011(6)
C6 0.0235(8) 0.0217(7) 0.0213(7) -0.0014(5) 0.0007(5) 0.0004(5)

loop_
_atom_type_symbol
_atom_type_description
_atom_type_scat_dispersion_real
_atom_type_scat_dispersion_imag
_atom_type_scat_source
C C 0.0033 0.0016 'International Tables Vol C Tables 4.2.6.8 and 6.1.1.4'
H H 0.0000 0.0000 'International Tables Vol C Tables 4.2.6.8 and 6.1.1.4'
N N 0.0061 0.0033 'International Tables Vol C Tables 4.2.6.8 and 6.1.1.4'
O O 0.0106 0.0060 'International Tables Vol C Tables 4.2.6.8 and 6.1.1.4'

loop_
_geom_angle_atom_site_label_1
_geom_angle_atom_site_label_2
_geom_angle_atom_site_label_3
_geom_angle
_geom_angle_publ_flag
N1 C1 C6 120.54(13) no
N1 C1 C2 122.93(12) no
C6 C1 C2 116.53(12) no
C1 N1 N2 120.23(11) no
C1 N1 H1 119.9 no
N2 N1 H1 119.9 no
C7 N2 N1 114.99(12) no
N2 C7 C8 117.07(14) no
N2 C7 C9 124.58(14) no
C8 C7 C9 118.35(13) no
C7 C8 H8A 109.5 no
C7 C8 H8B 109.5 no
H8A C8 H8B 109.5 no
C7 C8 H8C 109.5 no
H8A C8 H8C 109.5 no
H8B C8 H8C 109.5 no
C7 C9 H9A 109.5 no
C7 C9 H9B 109.5 no
H9A C9 H9B 109.5 no
C7 C9 H9C 109.5 no
H9A C9 H9C 109.5 no
H9B C9 H9C 109.5 no
C3 C2 C1 121.41(13) no
C3 C2 N21 116.47(13) no
C1 C2 N21 122.09(12) no
O22 N21 O21 121.21(12) no
O22 N21 C2 119.59(12) no
O21 N21 C2 119.19(13) no
C4 C3 C2 120.45(14) no
C4 C3 H3 119.8 no
C2 C3 H3 119.8 no
C3 C4 C5 119.03(13) no
C3 C4 H4 120.5 no
C5 C4 H4 120.5 no
C6 C5 C4 121.31(13) no
C6 C5 H5 119.3 no
C4 C5 H5 119.3 no
C5 C6 C1 121.26(14) no
C5 C6 H6 119.4 no
C1 C6 H6 119.4 no

loop_
_geom_bond_atom_site_label_1
_geom_bond_atom_site_label_2
_geom_bond_distance
_geom_bond_publ_flag
C1 C2 1.417(2) y
C2 C3 1.4027(19) y
C3 C4 1.370(2) y
C4 C5 1.398(2) y
C5 C6 1.3772(19) y
C6 C1 1.4100(19) y
C1 N1 1.3637(17) y
N1 N2 1.3799(17) y
N2 C7 1.2877(18) y
C2 N21 1.4387(18) y
N21 O21 1.2513(16) y
N21 O22 1.2267(17) y
C7 C8 1.497(2) no
C7 C9 1.507(2) no
N1 H1 0.88 no
C8 H8A 0.98 no
C8 H8B 0.98 no
C8 H8C 0.98 no
C9 H9A 0.98 no
C9 H9B 0.98 no
C9 H9C 0.98 no
C3 H3 0.95 no
C4 H4 0.95 no
C5 H5 0.95 no
C6 H6 0.95 no

loop_
_geom_hbond_atom_site_label_D
_geom_hbond_atom_site_label_H
_geom_hbond_atom_site_label_A
_geom_hbond_distance_DH
_geom_hbond_distance_HA
_geom_hbond_distance_DA
_geom_hbond_angle_DHA
_geom_hbond_publ_flag
N1 H1 O21 0.88 1.97 2.6010(17) 128 y

loop_
_geom_torsion_atom_site_label_1
_geom_torsion_atom_site_label_2
_geom_torsion_atom_site_label_3
_geom_torsion_atom_site_label_4
_geom_torsion
_geom_torsion_publ_flag
C1 C2 N21 O21 -0.3(2) y
C1 C2 N21 O22 178.88(13) y
C6 C1 N1 N2 4.88(19) no
C2 C1 N1 N2 -175.52(12) y
C1 N1 N2 C7 175.80(12) y
N1 N2 C7 C8 179.80(12) y
N1 N2 C7 C9 0.2(2) y
N1 C1 C2 C3 -179.34(13) no
C6 C1 C2 C3 0.28(19) no
N1 C1 C2 N21 2.7(2) no
C6 C1 C2 N21 -177.67(12) no
C3 C2 N21 O22 0.8(2) no
C3 C2 N21 O21 -178.37(13) no
C1 C2 C3 C4 0.2(2) no
N21 C2 C3 C4 178.23(12) no
C2 C3 C4 C5 -0.4(2) no
C3 C4 C5 C6 0.2(2) no
C4 C5 C6 C1 0.2(2) no
N1 C1 C6 C5 179.15(13) no
C2 C1 C6 C5 -0.5(2) no

loop_
_cod_related_entry_id
_cod_related_entry_database
_cod_related_entry_code
1 ChemSpider 10511482
